data_4335669
loop_
_publ_author_name
'Nian-Tzu Suen'
'Svilen Bobev'

_publ_section_title
;
 New Polar Intermetallic Phases RE2Zn5Tt (RE = La-Nd; Tt = Sn and Pb):
 Synthesis, Structure, Chemical Bonding, and Magnetic Properties
;
_journal_name_full 'Inorganic Chemistry'
_journal_page_first 9102
_journal_page_last 9110
_journal_paper_doi 10.1021/ic401339v
_journal_volume 52
_journal_year 2013
_chemical_formula_moiety Nd2Zn5Pb
_chemical_formula_sum 'Nd2 Pb Zn5'
_chemical_formula_weight 822.52
_chemical_name_systematic
; 
 ? 
;
_space_group_IT_number 63
_symmetry_cell_setting orthorhombic
_symmetry_space_group_name_Hall '-C 2c 2'
_symmetry_space_group_name_H-M 'C m c m'
_atom_sites_solution_primary direct
_atom_sites_solution_secondary difmap
_audit_creation_method SHELXL-97
_cell_angle_alpha 90.00
_cell_angle_beta 90.00
_cell_angle_gamma 90.00
_cell_formula_units_Z 4
_cell_length_a 4.4594(8)
_cell_length_b 16.622(3)
_cell_length_c 9.1187(17)
_cell_measurement_reflns_used 915
_cell_measurement_temperature 200(2)
_cell_measurement_theta_max 28.83
_cell_measurement_theta_min 3.32
_cell_volume 675.9(2)
_computing_cell_refinement 'Bruker SAINT'
_computing_data_collection 'Bruker APEX2'
_computing_data_reduction 'Bruker SAINT'
_computing_molecular_graphics 'Bruker SHELXTL'
_computing_publication_material 'Bruker SHELXTL'
_computing_structure_refinement 'SHELXL-97 (Sheldrick, 2008)'
_computing_structure_solution 'SHELXS-97 (Sheldrick, 2008)'
_diffrn_ambient_temperature 200(2)
_diffrn_measured_fraction_theta_full 1.000
_diffrn_measured_fraction_theta_max 1.000
_diffrn_measurement_device_type 'Bruker APEX-II CCD'
_diffrn_measurement_method '\f and \w scans'
_diffrn_radiation_monochromator graphite
_diffrn_radiation_source 'fine-focus sealed tube'
_diffrn_radiation_type MoK\a
_diffrn_radiation_wavelength 0.71073
_diffrn_reflns_av_R_equivalents 0.0547
_diffrn_reflns_av_sigmaI/netI 0.0271
_diffrn_reflns_limit_h_max 5
_diffrn_reflns_limit_h_min -5
_diffrn_reflns_limit_k_max 20
_diffrn_reflns_limit_k_min -20
_diffrn_reflns_limit_l_max 11
_diffrn_reflns_limit_l_min -11
_diffrn_reflns_number 3972
_diffrn_reflns_theta_full 25.00
_diffrn_reflns_theta_max 26.37
_diffrn_reflns_theta_min 2.45
_exptl_absorpt_coefficient_mu 57.168
_exptl_absorpt_correction_T_max 0.3943
_exptl_absorpt_correction_T_min 0.2789
_exptl_absorpt_correction_type multi-scan
_exptl_crystal_colour silver
_exptl_crystal_density_diffrn 8.083
_exptl_crystal_description irregular
_exptl_crystal_F_000 1408
_exptl_crystal_size_max 0.03
_exptl_crystal_size_mid 0.03
_exptl_crystal_size_min 0.02
_refine_diff_density_max 1.191
_refine_diff_density_min -2.259
_refine_diff_density_rms 0.367
_refine_ls_extinction_coef 0.00050(6)
_refine_ls_extinction_expression Fc^*^=kFc[1+0.001xFc^2^\l^3^/sin(2\q)]^-1/4^
_refine_ls_extinction_method SHELXL
_refine_ls_goodness_of_fit_ref 1.126
_refine_ls_matrix_type full
_refine_ls_number_parameters 30
_refine_ls_number_reflns 423
_refine_ls_number_restraints 0
_refine_ls_restrained_S_all 1.114
_refine_ls_R_factor_all 0.0298
_refine_ls_R_factor_gt 0.0254
_refine_ls_shift/su_max 0.000
_refine_ls_shift/su_mean 0.000
_refine_ls_structure_factor_coef Fsqd
_refine_ls_weighting_details 'calc w=1/[\s^2^(Fo^2^)+(0.0198P)^2^+12.6169P] where P=(Fo^2^+2Fc^2^)/3'
_refine_ls_weighting_scheme calc
_refine_ls_wR_factor_gt 0.0513
_refine_ls_wR_factor_ref 0.0525
_reflns_number_gt 378
_reflns_number_total 423
_reflns_threshold_expression >2sigma(I)
_cod_data_source_file ic401339v_si_002_8.cif
_cod_data_source_block VIII
_cod_database_code 4335669

loop_
_symmetry_equiv_pos_as_xyz
'x, y, z'
'-x, -y, z+1/2'
'-x, y, -z+1/2'
'x, -y, -z'
'x+1/2, y+1/2, z'
'-x+1/2, -y+1/2, z+1/2'
'-x+1/2, y+1/2, -z+1/2'
'x+1/2, -y+1/2, -z'
'-x, -y, -z'
'x, y, -z-1/2'
'x, -y, z-1/2'
'-x, y, z'
'-x+1/2, -y+1/2, -z'
'x+1/2, y+1/2, -z-1/2'
'x+1/2, -y+1/2, z-1/2'
'-x+1/2, y+1/2, z'

loop_
_atom_site_label
_atom_site_type_symbol
_atom_site_fract_x
_atom_site_fract_y
_atom_site_fract_z
_atom_site_U_iso_or_equiv
_atom_site_adp_type
_atom_site_occupancy
_atom_site_symmetry_multiplicity
_atom_site_calc_flag
_atom_site_refinement_flags
Nd1 Nd 0.0000 0.79623(6) 0.2500 0.0067(3) Uani 1 4 d S
Nd2 Nd 0.0000 0.0000 0.0000 0.0093(3) Uani 1 4 d S
Pb1 Pb 0.0000 0.44645(4) 0.2500 0.0080(2) Uani 1 4 d S
Zn1 Zn 0.0000 0.18524(9) 0.10889(16) 0.0073(4) Uani 1 2 d S
Zn2 Zn 0.0000 0.34238(10) 0.01573(17) 0.0106(4) Uani 1 2 d S
Zn3 Zn 0.0000 0.60771(14) 0.2500 0.0160(5) Uani 1 4 d S

loop_
_atom_site_aniso_label
_atom_site_aniso_U_11
_atom_site_aniso_U_22
_atom_site_aniso_U_33
_atom_site_aniso_U_23
_atom_site_aniso_U_13
_atom_site_aniso_U_12
Nd1 0.0035(5) 0.0075(5) 0.0092(5) 0.000 0.000 0.000
Nd2 0.0061(5) 0.0100(5) 0.0117(6) 0.0031(4) 0.000 0.000
Pb1 0.0057(4) 0.0081(4) 0.0102(4) 0.000 0.000 0.000
Zn1 0.0013(7) 0.0109(8) 0.0096(8) -0.0049(6) 0.000 0.000
Zn2 0.0093(8) 0.0133(8) 0.0092(8) -0.0002(6) 0.000 0.000
Zn3 0.0307(15) 0.0085(11) 0.0086(11) 0.000 0.000 0.000

loop_
_atom_type_symbol
_atom_type_description
_atom_type_scat_dispersion_real
_atom_type_scat_dispersion_imag
_atom_type_scat_source
Zn Zn 0.2839 1.4301 'International Tables Vol C Tables 4.2.6.8 and 6.1.1.4'
Nd Nd -0.1943 3.0179 'International Tables Vol C Tables 4.2.6.8 and 6.1.1.4'
Pb Pb -3.3944 10.1111 'International Tables Vol C Tables 4.2.6.8 and 6.1.1.4'

loop_
_geom_angle_atom_site_label_1
_geom_angle_atom_site_label_2
_geom_angle_atom_site_label_3
_geom_angle
_geom_angle_site_symmetry_1
_geom_angle_site_symmetry_3
Zn3 Nd1 Zn1 54.38(3) . 5_455
Zn3 Nd1 Zn1 54.38(3) . 14_456
Zn1 Nd1 Zn1 47.94(5) 5_455 14_456
Zn3 Nd1 Zn1 54.38(3) . 14_556
Zn1 Nd1 Zn1 108.75(6) 5_455 14_556
Zn1 Nd1 Zn1 89.50(4) 14_456 14_556
Zn3 Nd1 Zn1 54.38(3) . 5
Zn1 Nd1 Zn1 89.50(4) 5_455 5
Zn1 Nd1 Zn1 108.75(6) 14_456 5
Zn1 Nd1 Zn1 47.94(5) 14_556 5
Zn3 Nd1 Zn2 103.95(3) . 14_556
Zn1 Nd1 Zn2 155.04(5) 5_455 14_556
Zn1 Nd1 Zn2 111.16(4) 14_456 14_556
Zn1 Nd1 Zn2 51.26(4) 14_556 14_556
Zn1 Nd1 Zn2 85.40(3) 5 14_556
Zn3 Nd1 Zn2 103.95(3) . 5_455
Zn1 Nd1 Zn2 51.26(4) 5_455 5_455
Zn1 Nd1 Zn2 85.40(3) 14_456 5_455
Zn1 Nd1 Zn2 155.04(5) 14_556 5_455
Zn1 Nd1 Zn2 111.16(4) 5 5_455
Zn2 Nd1 Zn2 152.10(7) 14_556 5_455
Zn3 Nd1 Zn2 103.95(3) . 5
Zn1 Nd1 Zn2 111.16(4) 5_455 5
Zn1 Nd1 Zn2 155.04(5) 14_456 5
Zn1 Nd1 Zn2 85.40(3) 14_556 5
Zn1 Nd1 Zn2 51.26(4) 5 5
Zn2 Nd1 Zn2 84.35(5) 14_556 5
Zn2 Nd1 Zn2 88.98(4) 5_455 5
Zn3 Nd1 Zn2 103.95(3) . 14_456
Zn1 Nd1 Zn2 85.40(3) 5_455 14_456
Zn1 Nd1 Zn2 51.26(4) 14_456 14_456
Zn1 Nd1 Zn2 111.16(4) 14_556 14_456
Zn1 Nd1 Zn2 155.04(5) 5 14_456
Zn2 Nd1 Zn2 88.98(4) 14_556 14_456
Zn2 Nd1 Zn2 84.35(5) 5_455 14_456
Zn2 Nd1 Zn2 152.10(7) 5 14_456
Zn3 Nd1 Zn1 95.37(3) . 2_565
Zn1 Nd1 Zn1 117.33(3) 5_455 2_565
Zn1 Nd1 Zn1 69.52(4) 14_456 2_565
Zn1 Nd1 Zn1 69.52(4) 14_556 2_565
Zn1 Nd1 Zn1 117.33(3) 5 2_565
Zn2 Nd1 Zn1 46.29(2) 14_556 2_565
Zn2 Nd1 Zn1 130.23(3) 5_455 2_565
Zn2 Nd1 Zn1 130.23(3) 5 2_565
Zn2 Nd1 Zn1 46.29(2) 14_456 2_565
Zn3 Nd1 Zn1 95.37(3) . 9_565
Zn1 Nd1 Zn1 69.52(4) 5_455 9_565
Zn1 Nd1 Zn1 117.33(3) 14_456 9_565
Zn1 Nd1 Zn1 117.33(3) 14_556 9_565
Zn1 Nd1 Zn1 69.52(4) 5 9_565
Zn2 Nd1 Zn1 130.23(3) 14_556 9_565
Zn2 Nd1 Zn1 46.29(2) 5_455 9_565
Zn2 Nd1 Zn1 46.29(2) 5 9_565
Zn2 Nd1 Zn1 130.23(3) 14_456 9_565
Zn1 Nd1 Zn1 169.25(6) 2_565 9_565
Zn3 Nd1 Zn2 46.45(3) . 9_565
Zn1 Nd1 Zn2 45.91(2) 5_455 9_565
Zn1 Nd1 Zn2 83.86(4) 14_456 9_565
Zn1 Nd1 Zn2 83.86(4) 14_556 9_565
Zn1 Nd1 Zn2 45.91(2) 5 9_565
Zn2 Nd1 Zn2 130.74(2) 14_556 9_565
Zn2 Nd1 Zn2 71.31(4) 5_455 9_565
Zn2 Nd1 Zn2 71.31(4) 5 9_565
Zn2 Nd1 Zn2 130.74(2) 14_456 9_565
Zn1 Nd1 Zn2 141.82(5) 2_565 9_565
Zn1 Nd1 Zn2 48.93(4) 9_565 9_565
Zn1 Nd2 Zn1 180.0 . 9
Zn1 Nd2 Pb1 87.45(2) . 13_455
Zn1 Nd2 Pb1 92.55(2) 9 13_455
Zn1 Nd2 Pb1 92.55(2) . 5_545
Zn1 Nd2 Pb1 87.45(2) 9 5_545
Pb1 Nd2 Pb1 180.00(2) 13_455 5_545
Zn1 Nd2 Pb1 87.45(2) . 13
Zn1 Nd2 Pb1 92.55(2) 9 13
Pb1 Nd2 Pb1 84.673(15) 13_455 13
Pb1 Nd2 Pb1 95.327(15) 5_545 13
Zn1 Nd2 Pb1 92.55(2) . 5_445
Zn1 Nd2 Pb1 87.45(2) 9 5_445
Pb1 Nd2 Pb1 95.327(15) 13_455 5_445
Pb1 Nd2 Pb1 84.673(15) 5_545 5_445
Pb1 Nd2 Pb1 180.00(2) 13 5_445
Zn1 Nd2 Zn2 44.65(2) . 13
Zn1 Nd2 Zn2 135.35(2) 9 13
Pb1 Nd2 Zn2 101.70(3) 13_455 13
Pb1 Nd2 Zn2 78.30(3) 5_545 13
Pb1 Nd2 Zn2 47.98(3) 13 13
Pb1 Nd2 Zn2 132.02(3) 5_445 13
Zn1 Nd2 Zn2 135.35(2) . 5_445
Zn1 Nd2 Zn2 44.65(2) 9 5_445
Pb1 Nd2 Zn2 78.30(3) 13_455 5_445
Pb1 Nd2 Zn2 101.70(3) 5_545 5_445
Pb1 Nd2 Zn2 132.02(3) 13 5_445
Pb1 Nd2 Zn2 47.98(3) 5_445 5_445
Zn2 Nd2 Zn2 180.00(3) 13 5_445
Zn1 Nd2 Zn2 44.65(2) . 13_455
Zn1 Nd2 Zn2 135.35(2) 9 13_455
Pb1 Nd2 Zn2 47.98(3) 13_455 13_455
Pb1 Nd2 Zn2 132.02(3) 5_545 13_455
Pb1 Nd2 Zn2 101.70(3) 13 13_455
Pb1 Nd2 Zn2 78.30(3) 5_445 13_455
Zn2 Nd2 Zn2 80.71(4) 13 13_455
Zn2 Nd2 Zn2 99.29(4) 5_445 13_455
Zn1 Nd2 Zn2 135.35(2) . 5_545
Zn1 Nd2 Zn2 44.65(2) 9 5_545
Pb1 Nd2 Zn2 132.02(3) 13_455 5_545
Pb1 Nd2 Zn2 47.98(3) 5_545 5_545
Pb1 Nd2 Zn2 78.30(3) 13 5_545
Pb1 Nd2 Zn2 101.70(3) 5_445 5_545
Zn2 Nd2 Zn2 99.29(4) 13 5_545
Zn2 Nd2 Zn2 80.71(4) 5_445 5_545
Zn2 Nd2 Zn2 180.00(3) 13_455 5_545
Zn1 Nd2 Nd1 51.82(3) . 9_565
Zn1 Nd2 Nd1 128.18(3) 9 9_565
Pb1 Nd2 Nd1 52.589(12) 13_455 9_565
Pb1 Nd2 Nd1 127.411(12) 5_545 9_565
Pb1 Nd2 Nd1 52.589(12) 13 9_565
Pb1 Nd2 Nd1 127.411(12) 5_445 9_565
Zn2 Nd2 Nd1 49.12(2) 13 9_565
Zn2 Nd2 Nd1 130.88(2) 5_445 9_565
Zn2 Nd2 Nd1 49.12(2) 13_455 9_565
Zn2 Nd2 Nd1 130.88(2) 5_545 9_565
Zn1 Nd2 Nd1 128.18(3) . 1_545
Zn1 Nd2 Nd1 51.82(3) 9 1_545
Pb1 Nd2 Nd1 127.411(12) 13_455 1_545
Pb1 Nd2 Nd1 52.589(12) 5_545 1_545
Pb1 Nd2 Nd1 127.411(12) 13 1_545
Pb1 Nd2 Nd1 52.589(12) 5_445 1_545
Zn2 Nd2 Nd1 130.88(2) 13 1_545
Zn2 Nd2 Nd1 49.12(2) 5_445 1_545
Zn2 Nd2 Nd1 130.88(2) 13_455 1_545
Zn2 Nd2 Nd1 49.12(2) 5_545 1_545
Nd1 Nd2 Nd1 180.000(15) 9_565 1_545
Zn3 Pb1 Zn2 129.00(3) . .
Zn3 Pb1 Zn2 129.00(3) . 10_556
Zn2 Pb1 Zn2 102.00(7) . 10_556
Zn3 Pb1 Nd2 74.403(12) . 6
Zn2 Pb1 Nd2 134.776(16) . 6
Zn2 Pb1 Nd2 68.54(2) 10_556 6
Zn3 Pb1 Nd2 74.403(12) . 5_455
Zn2 Pb1 Nd2 68.53(2) . 5_455
Zn2 Pb1 Nd2 134.775(16) 10_556 5_455
Nd2 Pb1 Nd2 148.81(2) 6 5_455
Zn3 Pb1 Nd2 74.403(12) . 6_455
Zn2 Pb1 Nd2 134.776(16) . 6_455
Zn2 Pb1 Nd2 68.54(2) 10_556 6_455
Nd2 Pb1 Nd2 84.672(15) 6 6_455
Nd2 Pb1 Nd2 87.035(15) 5_455 6_455
Zn3 Pb1 Nd2 74.403(12) . 5
Zn2 Pb1 Nd2 68.53(2) . 5
Zn2 Pb1 Nd2 134.775(16) 10_556 5
Nd2 Pb1 Nd2 87.035(15) 6 5
Nd2 Pb1 Nd2 84.672(15) 5_455 5
Nd2 Pb1 Nd2 148.81(2) 6_455 5
Zn3 Pb1 Nd1 138.235(16) . 5_445
Zn2 Pb1 Nd1 62.01(3) . 5_445
Zn2 Pb1 Nd1 62.01(3) 10_556 5_445
Nd2 Pb1 Nd1 130.476(15) 6 5_445
Nd2 Pb1 Nd1 75.638(13) 5_455 5_445
Nd2 Pb1 Nd1 75.638(13) 6_455 5_445
Nd2 Pb1 Nd1 130.476(15) 5 5_445
Zn3 Pb1 Nd1 138.235(16) . 5_545
Zn2 Pb1 Nd1 62.01(3) . 5_545
Zn2 Pb1 Nd1 62.01(3) 10_556 5_545
Nd2 Pb1 Nd1 75.638(13) 6 5_545
Nd2 Pb1 Nd1 130.476(14) 5_455 5_545
Nd2 Pb1 Nd1 130.476(15) 6_455 5_545
Nd2 Pb1 Nd1 75.638(13) 5 5_545
Nd1 Pb1 Nd1 83.53(3) 5_445 5_545
Zn2 Zn1 Zn2 122.41(8) 13_455 13
Zn2 Zn1 Zn1 116.53(4) 13_455 10_556
Zn2 Zn1 Zn1 116.53(4) 13 10_556
Zn2 Zn1 Zn2 91.92(6) 13_455 .
Zn2 Zn1 Zn2 91.92(6) 13 .
Zn1 Zn1 Zn2 108.02(4) 10_556 .
Zn2 Zn1 Zn3 55.95(4) 13_455 5_445
Zn2 Zn1 Zn3 142.90(8) 13 5_445
Zn1 Zn1 Zn3 63.45(3) 10_556 5_445
Zn2 Zn1 Zn3 124.33(5) . 5_445
Zn2 Zn1 Zn3 142.90(8) 13_455 5_545
Zn2 Zn1 Zn3 55.95(4) 13 5_545
Zn1 Zn1 Zn3 63.45(3) 10_556 5_545
Zn2 Zn1 Zn3 124.33(5) . 5_545
Zn3 Zn1 Zn3 101.52(7) 5_445 5_545
Zn2 Zn1 Nd1 154.62(7) 13_455 5_545
Zn2 Zn1 Nd1 70.71(4) 13 5_545
Zn1 Zn1 Nd1 66.03(3) 10_556 5_545
Zn2 Zn1 Nd1 64.64(4) . 5_545
Zn3 Zn1 Nd1 128.64(5) 5_445 5_545
Zn3 Zn1 Nd1 62.22(5) 5_545 5_545
Zn2 Zn1 Nd1 70.71(4) 13_455 5_445
Zn2 Zn1 Nd1 154.62(7) 13 5_445
Zn1 Zn1 Nd1 66.03(3) 10_556 5_445
Zn2 Zn1 Nd1 64.64(4) . 5_445
Zn3 Zn1 Nd1 62.22(5) 5_445 5_445
Zn3 Zn1 Nd1 128.64(5) 5_545 5_445
Nd1 Zn1 Nd1 89.50(4) 5_545 5_445
Zn2 Zn1 Nd2 72.01(5) 13_455 .
Zn2 Zn1 Nd2 72.01(5) 13 .
Zn1 Zn1 Nd2 107.88(3) 10_556 .
Zn2 Zn1 Nd2 144.11(6) . .
Zn3 Zn1 Nd2 73.21(5) 5_445 .
Zn3 Zn1 Nd2 73.21(5) 5_545 .
Nd1 Zn1 Nd2 132.77(3) 5_545 .
Nd1 Zn1 Nd2 132.77(3) 5_445 .
Zn2 Zn1 Nd1 64.67(4) 13_455 9_565
Zn2 Zn1 Nd1 64.67(4) 13 9_565
Zn1 Zn1 Nd1 174.62(3) 10_556 9_565
Zn2 Zn1 Nd1 66.61(5) . 9_565
Zn3 Zn1 Nd1 119.14(3) 5_445 9_565
Zn3 Zn1 Nd1 119.14(3) 5_545 9_565
Nd1 Zn1 Nd1 110.48(4) 5_545 9_565
Nd1 Zn1 Nd1 110.48(4) 5_445 9_565
Nd2 Zn1 Nd1 77.50(4) . 9_565
Zn1 Zn2 Zn1 122.41(8) 13_455 13
Zn1 Zn2 Zn3 68.65(5) 13_455 9_565
Zn1 Zn2 Zn3 68.65(5) 13 9_565
Zn1 Zn2 Zn1 88.08(6) 13_455 .
Zn1 Zn2 Zn1 88.08(6) 13 .
Zn3 Zn2 Zn1 126.92(8) 9_565 .
Zn1 Zn2 Pb1 117.43(5) 13_455 .
Zn1 Zn2 Pb1 117.43(5) 13 .
Zn3 Zn2 Pb1 122.10(8) 9_565 .
Zn1 Zn2 Pb1 110.98(6) . .
Zn1 Zn2 Nd1 150.51(7) 13_455 5_545
Zn1 Zn2 Nd1 69.04(4) 13 5_545
Zn3 Zn2 Nd1 135.50(2) 9_565 5_545
Zn1 Zn2 Nd1 64.09(4) . 5_545
Pb1 Zn2 Nd1 68.28(3) . 5_545
Zn1 Zn2 Nd1 69.04(4) 13_455 5_445
Zn1 Zn2 Nd1 150.51(7) 13 5_445
Zn3 Zn2 Nd1 135.50(2) 9_565 5_445
Zn1 Zn2 Nd1 64.09(4) . 5_445
Pb1 Zn2 Nd1 68.28(3) . 5_445
Nd1 Zn2 Nd1 88.98(4) 5_545 5_445
Zn1 Zn2 Nd1 63.38(4) 13_455 9_565
Zn1 Zn2 Nd1 63.38(4) 13 9_565
Zn3 Zn2 Nd1 62.45(6) 9_565 9_565
Zn1 Zn2 Nd1 64.46(5) . 9_565
Pb1 Zn2 Nd1 175.44(6) . 9_565
Nd1 Zn2 Nd1 108.69(4) 5_545 9_565
Nd1 Zn2 Nd1 108.69(4) 5_445 9_565
Zn1 Zn2 Nd2 133.33(7) 13_455 5
Zn1 Zn2 Nd2 63.34(4) 13 5
Zn3 Zn2 Nd2 73.39(5) 9_565 5
Zn1 Zn2 Nd2 137.43(3) . 5
Pb1 Zn2 Nd2 63.48(3) . 5
Nd1 Zn2 Nd2 75.97(3) 5_545 5
Nd1 Zn2 Nd2 131.70(5) 5_445 5
Nd1 Zn2 Nd2 119.61(4) 9_565 5
Zn1 Zn2 Nd2 63.34(4) 13_455 5_455
Zn1 Zn2 Nd2 133.33(7) 13 5_455
Zn3 Zn2 Nd2 73.39(5) 9_565 5_455
Zn1 Zn2 Nd2 137.43(3) . 5_455
Pb1 Zn2 Nd2 63.48(3) . 5_455
Nd1 Zn2 Nd2 131.70(5) 5_545 5_455
Nd1 Zn2 Nd2 75.97(3) 5_445 5_455
Nd1 Zn2 Nd2 119.61(4) 9_565 5_455
Nd2 Zn2 Nd2 80.71(4) 5 5_455
Zn2 Zn3 Zn2 142.20(12) 2_565 9_565
Zn2 Zn3 Pb1 108.90(6) 2_565 .
Zn2 Zn3 Pb1 108.90(6) 9_565 .
Zn2 Zn3 Zn1 55.40(3) 2_565 14_556
Zn2 Zn3 Zn1 106.13(6) 9_565 14_556
Pb1 Zn3 Zn1 116.59(5) . 14_556
Zn2 Zn3 Zn1 106.13(6) 2_565 5_455
Zn2 Zn3 Zn1 55.40(3) 9_565 5_455
Pb1 Zn3 Zn1 116.59(5) . 5_455
Zn1 Zn3 Zn1 126.81(9) 14_556 5_455
Zn2 Zn3 Zn1 106.13(6) 2_565 5
Zn2 Zn3 Zn1 55.40(3) 9_565 5
Pb1 Zn3 Zn1 116.59(5) . 5
Zn1 Zn3 Zn1 53.10(6) 14_556 5
Zn1 Zn3 Zn1 101.52(7) 5_455 5
Zn2 Zn3 Zn1 55.40(3) 2_565 14_456
Zn2 Zn3 Zn1 106.13(6) 9_565 14_456
Pb1 Zn3 Zn1 116.59(5) . 14_456
Zn1 Zn3 Zn1 101.52(7) 14_556 14_456
Zn1 Zn3 Zn1 53.10(6) 5_455 14_456
Zn1 Zn3 Zn1 126.81(9) 5 14_456
Zn2 Zn3 Nd1 71.10(6) 2_565 .
Zn2 Zn3 Nd1 71.10(6) 9_565 .
Pb1 Zn3 Nd1 180.0 . .
Zn1 Zn3 Nd1 63.41(5) 14_556 .
Zn1 Zn3 Nd1 63.41(5) 5_455 .
Zn1 Zn3 Nd1 63.41(5) 5 .
Zn1 Zn3 Nd1 63.41(5) 14_456 .

loop_
_geom_bond_atom_site_label_1
_geom_bond_atom_site_label_2
_geom_bond_distance
_geom_bond_site_symmetry_2
Nd1 Zn3 3.133(2) .
Nd1 Zn1 3.1671(12) 5_455
Nd1 Zn1 3.1670(12) 14_456
Nd1 Zn1 3.1670(12) 14_556
Nd1 Zn1 3.1670(12) 5
Nd1 Zn2 3.1817(12) 14_556
Nd1 Zn2 3.1817(12) 5_455
Nd1 Zn2 3.1817(12) 5
Nd1 Zn2 3.1817(12) 14_456
Nd1 Zn1 3.2871(16) 2_565
Nd1 Zn1 3.2871(16) 9_565
Nd1 Zn2 3.3436(17) 9_565
Nd2 Zn1 3.2352(16) .
Nd2 Zn1 3.2352(16) 9
Nd2 Pb1 3.3107(4) 13_455
Nd2 Pb1 3.3107(4) 5_545
Nd2 Pb1 3.3107(4) 13
Nd2 Pb1 3.3107(4) 5_445
Nd2 Zn2 3.4433(13) 13
Nd2 Zn2 3.4433(13) 5_445
Nd2 Zn2 3.4433(13) 13_455
Nd2 Zn2 3.4433(13) 5_545
Nd2 Nd1 4.0827(10) 9_565
Nd2 Nd1 4.0827(10) 1_545
Pb1 Zn3 2.680(2) .
Pb1 Zn2 2.7487(17) .
Pb1 Zn2 2.7487(17) 10_556
Pb1 Nd2 3.3107(4) 6
Pb1 Nd2 3.3107(4) 5_455
Pb1 Nd2 3.3107(4) 6_455
Pb1 Nd2 3.3107(4) 5
Pb1 Nd1 3.3475(10) 5_445
Pb1 Nd1 3.3475(10) 5_545
Zn1 Zn2 2.5444(11) 13_455
Zn1 Zn2 2.5444(11) 13
Zn1 Zn1 2.573(3) 10_556
Zn1 Zn2 2.747(2) .
Zn1 Zn3 2.8789(14) 5_445
Zn1 Zn3 2.8789(14) 5_545
Zn1 Nd1 3.1671(12) 5_545
Zn1 Nd1 3.1671(12) 5_445
Zn1 Nd1 3.2871(16) 9_565
Zn2 Zn1 2.5444(11) 13_455
Zn2 Zn1 2.5444(11) 13
Zn2 Zn3 2.5612(17) 9_565
Zn2 Nd1 3.1817(12) 5_545
Zn2 Nd1 3.1817(12) 5_445
Zn2 Nd1 3.3436(17) 9_565
Zn2 Nd2 3.4433(13) 5
Zn2 Nd2 3.4433(13) 5_455
Zn3 Zn2 2.5612(17) 2_565
Zn3 Zn2 2.5612(17) 9_565
Zn3 Zn1 2.8789(14) 14_556
Zn3 Zn1 2.8789(14) 5_455
Zn3 Zn1 2.8789(14) 5
Zn3 Zn1 2.8789(14) 14_456
